data_4038239
loop_
_publ_author_name
'Tan, Xing-Fa'
'Zhang, Fa-Guang'
'Ma, Jun-An'

_publ_section_title
;
 Asymmetric synthesis of CF<sub>2</sub>-functionalized aziridines by
 combined strong Br\/onsted acid catalysis.
;
_journal_name_full 'Beilstein journal of organic chemistry'
_journal_page_first 638
_journal_page_last 644
_journal_paper_doi 10.3762/bjoc.16.60
_journal_volume 16
_journal_year 2020
_chemical_formula_moiety 'C23 H19 F2 N O4 S'
_chemical_formula_sum 'C23 H19 F2 N O4 S'
_chemical_formula_weight 443.45
_space_group_crystal_system monoclinic
_space_group_IT_number 14
_space_group_name_Hall '-P 2yn'
_space_group_name_H-M_alt 'P 1 21/n 1'
_atom_sites_solution_hydrogens geom
_atom_sites_solution_primary dual
_audit_creation_date 2018-11-12
_audit_creation_method
;
Olex2 1.2
(compiled 2018.05.29 svn.r3508 for OlexSys, GUI svn.r5506)
;
_cell_angle_alpha 90
_cell_angle_beta 97.133(17)
_cell_angle_gamma 90
_cell_formula_units_Z 4
_cell_length_a 11.187(6)
_cell_length_b 9.038(5)
_cell_length_c 20.928(11)
_cell_measurement_reflns_used 375
_cell_measurement_temperature 210
_cell_measurement_theta_max 19.71
_cell_measurement_theta_min 2.46
_cell_volume 2100(2)
_computing_cell_refinement 'SAINT v8.34A (Bruker, 2013)'
_computing_data_reduction 'SAINT v8.34A (Bruker, 2013)'
_computing_molecular_graphics 'Olex2 (Dolomanov et al., 2009)'
_computing_publication_material 'Olex2 (Dolomanov et al., 2009)'
_computing_structure_refinement 'ShelXL (Sheldrick, 2015)'
_computing_structure_solution 'ShelXT (Sheldrick, 2015)'
_diffrn_ambient_temperature 210
_diffrn_measured_fraction_theta_full 0.997
_diffrn_measured_fraction_theta_max 0.992
_diffrn_measurement_device_type 'Bruker APEX-II CCD'
_diffrn_measurement_method '\f and \w scans'
_diffrn_radiation_type MoK\a
_diffrn_radiation_wavelength 0.71073
_diffrn_reflns_av_R_equivalents 0.0833
_diffrn_reflns_av_unetI/netI 0.0824
_diffrn_reflns_Laue_measured_fraction_full 0.997
_diffrn_reflns_Laue_measured_fraction_max 0.992
_diffrn_reflns_limit_h_max 12
_diffrn_reflns_limit_h_min -13
_diffrn_reflns_limit_k_max 10
_diffrn_reflns_limit_k_min -11
_diffrn_reflns_limit_l_max 25
_diffrn_reflns_limit_l_min -25
_diffrn_reflns_number 15163
_diffrn_reflns_point_group_measured_fraction_full 0.997
_diffrn_reflns_point_group_measured_fraction_max 0.992
_diffrn_reflns_theta_full 25.242
_diffrn_reflns_theta_max 26.017
_diffrn_reflns_theta_min 1.961
_diffrn_standards_number 0
_exptl_absorpt_coefficient_mu 0.202
_exptl_absorpt_correction_T_max 0.7453
_exptl_absorpt_correction_T_min 0.6496
_exptl_absorpt_correction_type multi-scan
_exptl_absorpt_process_details
'SADABS-2014/5 (Bruker,2014/5) was used for absorption correction. wR2(int) was 0.0922 before and 0.0687 after correction. The Ratio of minimum to maximum transmission is 0.8716. The \l/2 correction factor is 0.00150.'
_exptl_crystal_colour colourless
_exptl_crystal_colour_primary colourless
_exptl_crystal_density_diffrn 1.403
_exptl_crystal_description needle
_exptl_crystal_F_000 920
_exptl_crystal_size_max 0.19
_exptl_crystal_size_mid 0.07
_exptl_crystal_size_min 0.02
_refine_diff_density_max 0.244
_refine_diff_density_min -0.425
_refine_diff_density_rms 0.069
_refine_ls_extinction_method none
_refine_ls_goodness_of_fit_ref 0.980
_refine_ls_hydrogen_treatment constr
_refine_ls_matrix_type full
_refine_ls_number_parameters 281
_refine_ls_number_reflns 4096
_refine_ls_number_restraints 0
_refine_ls_restrained_S_all 0.980
_refine_ls_R_factor_all 0.0967
_refine_ls_R_factor_gt 0.0525
_refine_ls_shift/su_max 0.001
_refine_ls_shift/su_mean 0.000
_refine_ls_structure_factor_coef Fsqd
_refine_ls_weighting_details 'w=1/[\s^2^(Fo^2^)+(0.0597P)^2^] where P=(Fo^2^+2Fc^2^)/3'
_refine_ls_weighting_scheme calc
_refine_ls_wR_factor_gt 0.1142
_refine_ls_wR_factor_ref 0.1388
_reflns_Friedel_coverage 0.000
_reflns_number_gt 2555
_reflns_number_total 4096
_reflns_threshold_expression 'I > 2\s(I)'
_cod_data_source_file 1860-5397-16-60-S2.cif
_cod_data_source_block mo_20181101-thf-2-a_0m
_cod_depositor_comments 'Adding full bibliography for 4038239--4038240.cif.'
_cod_original_cell_volume 2099.6(19)
_cod_database_code 4038239
_shelx_shelxl_version_number 2014/7
_shelx_space_group_comment
;
The symmetry employed for this shelxl refinement is uniquely defined
by the following loop, which should always be used as a source of
symmetry information in preference to the above space-group names.
They are only intended as comments.
;
_shelx_estimated_absorpt_t_max 0.996
_shelx_estimated_absorpt_t_min 0.963
_olex2_refinement_description
;
1. Fixed Uiso
 At 1.2 times of:
  All C(H) groups
 At 1.5 times of:
  All C(H,H,H) groups
2.a Ternary CH refined with riding coordinates:
 C8(H8), C9(H9)
2.b Aromatic/amide H refined with riding coordinates:
 C4(H4), C19(H19), C12(H12), C3(H3), C23(H23), C6(H6), C16(H16), C20(H20),
 C21(H21), C7(H7), C13(H13), C14(H14), C22(H22), C15(H15)
2.c Idealised Me refined as rotating group:
 C1(H1A,H1B,H1C)
;
_olex2_submission_special_instructions 'No special instructions were received'

loop_
_space_group_symop_operation_xyz
'x, y, z'
'-x+1/2, y+1/2, -z+1/2'
'-x, -y, -z'
'x-1/2, -y-1/2, z-1/2'

loop_
_atom_site_label
_atom_site_type_symbol
_atom_site_fract_x
_atom_site_fract_y
_atom_site_fract_z
_atom_site_U_iso_or_equiv
_atom_site_adp_type
_atom_site_occupancy
_atom_site_site_symmetry_order
_atom_site_calc_flag
_atom_site_refinement_flags_posn
_atom_site_refinement_flags_adp
_atom_site_refinement_flags_occupancy
_atom_site_disorder_assembly
_atom_site_disorder_group
S1 S 0.09439(6) 0.26147(8) 0.60702(3) 0.0318(2) Uani 1 1 d . . . . .
F2 F 0.31315(13) 0.17905(18) 0.64359(7) 0.0364(4) Uani 1 1 d . . . . .
F1 F 0.29361(15) 0.40028(18) 0.60281(7) 0.0415(5) Uani 1 1 d . . . . .
O1 O 0.47829(18) 0.1387(2) 0.77980(9) 0.0435(5) Uani 1 1 d . . . . .
O2 O 0.05370(18) 0.1440(2) 0.64452(9) 0.0435(5) Uani 1 1 d . . . . .
O3 O 0.03152(18) 0.3998(2) 0.60196(10) 0.0474(6) Uani 1 1 d . . . . .
N1 N 0.2495(2) 0.2653(2) 0.76091(10) 0.0289(5) Uani 1 1 d . . . . .
O4 O -0.0456(2) 0.3302(3) 0.95486(11) 0.0672(7) Uani 1 1 d . . . . .
C8 C 0.3594(2) 0.3501(3) 0.75859(12) 0.0302(6) Uani 1 1 d . . . . .
H8 H 0.3722 0.4303 0.7909 0.036 Uiso 1 1 calc R . . . .
C5 C 0.1761(3) 0.2916(3) 0.81136(13) 0.0315(7) Uani 1 1 d . . . . .
C9 C 0.2525(2) 0.3718(3) 0.70887(12) 0.0296(6) Uani 1 1 d . . . . .
H9 H 0.2059 0.4641 0.7121 0.035 Uiso 1 1 calc R . . . .
C17 C 0.2481(2) 0.3051(3) 0.64336(12) 0.0286(6) Uani 1 1 d . . . . .
C10 C 0.4693(2) 0.2575(3) 0.75275(12) 0.0302(6) Uani 1 1 d . . . . .
C18 C 0.1150(2) 0.1986(3) 0.53004(12) 0.0302(6) Uani 1 1 d . . . . .
C4 C 0.2196(3) 0.2469(3) 0.87272(13) 0.0354(7) Uani 1 1 d . . . . .
H4 H 0.2980 0.2085 0.8810 0.042 Uiso 1 1 calc R . . . .
C11 C 0.5677(2) 0.3151(3) 0.71797(13) 0.0341(7) Uani 1 1 d . . . . .
C19 C 0.1499(3) 0.0544(3) 0.52162(13) 0.0394(7) Uani 1 1 d . . . . .
H19 H 0.1625 -0.0109 0.5568 0.047 Uiso 1 1 calc R . . . .
C12 C 0.5595(3) 0.4487(3) 0.68524(15) 0.0416(8) Uani 1 1 d . . . . .
H12 H 0.4907 0.5083 0.6858 0.050 Uiso 1 1 calc R . . . .
C3 C 0.1488(3) 0.2580(3) 0.92240(14) 0.0427(8) Uani 1 1 d . . . . .
H3 H 0.1788 0.2268 0.9642 0.051 Uiso 1 1 calc R . . . .
C23 C 0.0969(3) 0.2957(3) 0.47849(13) 0.0432(8) Uani 1 1 d . . . . .
H23 H 0.0742 0.3943 0.4848 0.052 Uiso 1 1 calc R . . . .
C2 C 0.0340(3) 0.3153(4) 0.90993(15) 0.0462(8) Uani 1 1 d . . . . .
C6 C 0.0599(3) 0.3465(3) 0.79927(14) 0.0404(8) Uani 1 1 d . . . . .
H6 H 0.0286 0.3750 0.7573 0.048 Uiso 1 1 calc R . . . .
C16 C 0.6702(3) 0.2292(4) 0.71691(16) 0.0439(8) Uani 1 1 d . . . . .
H16 H 0.6769 0.1383 0.7389 0.053 Uiso 1 1 calc R . . . .
C20 C 0.1660(3) 0.0079(4) 0.46076(15) 0.0500(9) Uani 1 1 d . . . . .
H20 H 0.1902 -0.0900 0.4543 0.060 Uiso 1 1 calc R . . . .
C21 C 0.1471(3) 0.1025(4) 0.40938(15) 0.0524(9) Uani 1 1 d . . . . .
H21 H 0.1579 0.0689 0.3680 0.063 Uiso 1 1 calc R . . . .
C7 C -0.0095(3) 0.3592(4) 0.84869(16) 0.0483(8) Uani 1 1 d . . . . .
H7 H -0.0877 0.3985 0.8405 0.058 Uiso 1 1 calc R . . . .
C13 C 0.6517(3) 0.4948(4) 0.65179(17) 0.0544(9) Uani 1 1 d . . . . .
H13 H 0.6454 0.5849 0.6292 0.065 Uiso 1 1 calc R . . . .
C14 C 0.7534(3) 0.4079(4) 0.65166(18) 0.0546(9) Uani 1 1 d . . . . .
H14 H 0.8166 0.4397 0.6293 0.066 Uiso 1 1 calc R . . . .
C22 C 0.1126(3) 0.2459(4) 0.41792(14) 0.0537(9) Uani 1 1 d . . . . .
H22 H 0.0998 0.3102 0.3824 0.064 Uiso 1 1 calc R . . . .
C15 C 0.7623(3) 0.2763(4) 0.68385(18) 0.0553(10) Uani 1 1 d . . . . .
H15 H 0.8316 0.2176 0.6835 0.066 Uiso 1 1 calc R . . . .
C1 C -0.0041(4) 0.2888(5) 1.01920(18) 0.0885(15) Uani 1 1 d . . . . .
H1A H 0.0145 0.1839 1.0208 0.133 Uiso 1 1 calc GR . . . .
H1B H -0.0661 0.3095 1.0465 0.133 Uiso 1 1 calc GR . . . .
H1C H 0.0679 0.3448 1.0343 0.133 Uiso 1 1 calc GR . . . .

loop_
_atom_site_aniso_label
_atom_site_aniso_U_11
_atom_site_aniso_U_22
_atom_site_aniso_U_33
_atom_site_aniso_U_23
_atom_site_aniso_U_13
_atom_site_aniso_U_12
S1 0.0277(4) 0.0370(5) 0.0304(4) 0.0004(3) 0.0027(3) 0.0021(3)
F2 0.0335(9) 0.0412(10) 0.0330(9) -0.0093(7) -0.0012(7) 0.0110(8)
F1 0.0459(11) 0.0463(11) 0.0347(9) 0.0027(7) 0.0151(8) -0.0109(8)
O1 0.0455(13) 0.0438(14) 0.0399(12) 0.0059(10) 0.0002(10) 0.0049(11)
O2 0.0412(13) 0.0530(14) 0.0367(11) 0.0049(10) 0.0072(10) -0.0163(11)
O3 0.0410(13) 0.0507(15) 0.0497(13) -0.0049(10) 0.0020(10) 0.0194(11)
N1 0.0301(13) 0.0312(14) 0.0259(11) -0.0030(10) 0.0053(10) -0.0038(11)
O4 0.0613(17) 0.088(2) 0.0603(16) 0.0017(13) 0.0405(13) 0.0018(15)
C8 0.0332(16) 0.0298(16) 0.0281(14) -0.0060(12) 0.0065(12) -0.0027(13)
C5 0.0350(17) 0.0265(16) 0.0351(16) -0.0049(11) 0.0122(13) -0.0058(13)
C9 0.0324(16) 0.0232(15) 0.0342(15) -0.0024(11) 0.0083(13) -0.0005(13)
C17 0.0298(15) 0.0256(15) 0.0318(15) 0.0020(11) 0.0089(12) 0.0001(13)
C10 0.0311(16) 0.0327(17) 0.0254(13) -0.0050(12) -0.0024(12) -0.0038(14)
C18 0.0286(16) 0.0322(17) 0.0288(14) -0.0008(11) -0.0012(12) -0.0024(13)
C4 0.0358(17) 0.0395(18) 0.0317(15) -0.0032(13) 0.0080(13) -0.0030(14)
C11 0.0270(16) 0.0362(18) 0.0378(16) -0.0091(13) -0.0009(13) -0.0031(14)
C19 0.0415(18) 0.0402(19) 0.0350(16) 0.0003(13) -0.0010(14) 0.0042(15)
C12 0.0283(17) 0.0360(19) 0.062(2) -0.0031(15) 0.0108(15) -0.0031(15)
C3 0.049(2) 0.049(2) 0.0304(15) -0.0054(14) 0.0098(14) -0.0089(17)
C23 0.056(2) 0.0366(18) 0.0337(17) 0.0034(13) -0.0092(15) 0.0006(16)
C2 0.048(2) 0.050(2) 0.0455(19) -0.0036(15) 0.0251(16) -0.0105(17)
C6 0.0411(19) 0.0410(19) 0.0408(17) 0.0051(14) 0.0118(15) 0.0029(15)
C16 0.0327(18) 0.042(2) 0.056(2) -0.0029(15) 0.0011(15) 0.0019(15)
C20 0.051(2) 0.050(2) 0.048(2) -0.0136(16) 0.0034(17) 0.0037(17)
C21 0.053(2) 0.070(3) 0.0337(17) -0.0132(17) 0.0041(16) -0.0181(19)
C7 0.0377(19) 0.053(2) 0.058(2) 0.0026(17) 0.0207(16) 0.0022(16)
C13 0.044(2) 0.039(2) 0.083(3) 0.0032(17) 0.0204(19) -0.0049(17)
C14 0.037(2) 0.049(2) 0.082(3) -0.0041(19) 0.0257(18) -0.0065(18)
C22 0.070(2) 0.060(2) 0.0278(16) 0.0073(16) -0.0067(16) -0.017(2)
C15 0.0325(19) 0.052(2) 0.083(3) -0.0122(19) 0.0138(18) 0.0062(17)
C1 0.096(3) 0.125(4) 0.054(2) 0.006(2) 0.049(2) 0.001(3)

loop_
_atom_type_symbol
_atom_type_description
_atom_type_scat_dispersion_real
_atom_type_scat_dispersion_imag
_atom_type_scat_source
C C 0.0033 0.0016 'International Tables Vol C Tables 4.2.6.8 and 6.1.1.4'
H H 0.0000 0.0000 'International Tables Vol C Tables 4.2.6.8 and 6.1.1.4'
F F 0.0171 0.0103 'International Tables Vol C Tables 4.2.6.8 and 6.1.1.4'
N N 0.0061 0.0033 'International Tables Vol C Tables 4.2.6.8 and 6.1.1.4'
O O 0.0106 0.0060 'International Tables Vol C Tables 4.2.6.8 and 6.1.1.4'
S S 0.1246 0.1234 'International Tables Vol C Tables 4.2.6.8 and 6.1.1.4'

loop_
_geom_angle_atom_site_label_1
_geom_angle_atom_site_label_2
_geom_angle_atom_site_label_3
_geom_angle
_geom_angle_site_symmetry_1
_geom_angle_site_symmetry_3
_geom_angle_publ_flag
O2 S1 O3 120.17(13) . . ?
O2 S1 C17 106.16(12) . . ?
O2 S1 C18 110.61(13) . . ?
O3 S1 C17 105.64(13) . . ?
O3 S1 C18 109.56(13) . . ?
C18 S1 C17 103.17(13) . . ?
C8 N1 C9 61.91(17) . . ?
C5 N1 C8 120.0(2) . . ?
C5 N1 C9 120.5(2) . . ?
C2 O4 C1 117.2(3) . . ?
N1 C8 H8 114.4 . . ?
N1 C8 C9 59.13(17) . . ?
N1 C8 C10 114.3(2) . . ?
C9 C8 H8 114.4 . . ?
C9 C8 C10 127.3(2) . . ?
C10 C8 H8 114.4 . . ?
C4 C5 N1 118.0(3) . . ?
C4 C5 C6 119.4(3) . . ?
C6 C5 N1 122.3(3) . . ?
N1 C9 C8 58.96(17) . . ?
N1 C9 H9 116.4 . . ?
N1 C9 C17 114.7(2) . . ?
C8 C9 H9 116.4 . . ?
C17 C9 C8 121.2(2) . . ?
C17 C9 H9 116.4 . . ?
F2 C17 S1 107.27(18) . . ?
F2 C17 F1 107.1(2) . . ?
F2 C17 C9 112.4(2) . . ?
F1 C17 S1 106.45(18) . . ?
F1 C17 C9 110.3(2) . . ?
C9 C17 S1 112.94(19) . . ?
O1 C10 C8 118.4(3) . . ?
O1 C10 C11 121.0(3) . . ?
C11 C10 C8 120.5(2) . . ?
C19 C18 S1 119.8(2) . . ?
C19 C18 C23 121.0(3) . . ?
C23 C18 S1 119.2(2) . . ?
C5 C4 H4 119.7 . . ?
C5 C4 C3 120.7(3) . . ?
C3 C4 H4 119.7 . . ?
C12 C11 C10 122.6(3) . . ?
C12 C11 C16 118.9(3) . . ?
C16 C11 C10 118.4(3) . . ?
C18 C19 H19 120.7 . . ?
C20 C19 C18 118.6(3) . . ?
C20 C19 H19 120.7 . . ?
C11 C12 H12 119.8 . . ?
C13 C12 C11 120.3(3) . . ?
C13 C12 H12 119.8 . . ?
C4 C3 H3 120.3 . . ?
C2 C3 C4 119.3(3) . . ?
C2 C3 H3 120.3 . . ?
C18 C23 H23 120.4 . . ?
C22 C23 C18 119.1(3) . . ?
C22 C23 H23 120.4 . . ?
C3 C2 O4 124.9(3) . . ?
C7 C2 O4 115.1(3) . . ?
C7 C2 C3 120.0(3) . . ?
C5 C6 H6 120.1 . . ?
C7 C6 C5 119.9(3) . . ?
C7 C6 H6 120.1 . . ?
C11 C16 H16 119.8 . . ?
C15 C16 C11 120.4(3) . . ?
C15 C16 H16 119.8 . . ?
C19 C20 H20 119.6 . . ?
C21 C20 C19 120.8(3) . . ?
C21 C20 H20 119.6 . . ?
C20 C21 H21 119.8 . . ?
C20 C21 C22 120.4(3) . . ?
C22 C21 H21 119.8 . . ?
C2 C7 C6 120.7(3) . . ?
C2 C7 H7 119.6 . . ?
C6 C7 H7 119.6 . . ?
C12 C13 H13 120.1 . . ?
C12 C13 C14 119.8(3) . . ?
C14 C13 H13 120.1 . . ?
C13 C14 H14 119.9 . . ?
C15 C14 C13 120.3(3) . . ?
C15 C14 H14 119.9 . . ?
C23 C22 H22 120.0 . . ?
C21 C22 C23 120.0(3) . . ?
C21 C22 H22 120.0 . . ?
C16 C15 H15 119.9 . . ?
C14 C15 C16 120.2(3) . . ?
C14 C15 H15 119.9 . . ?
O4 C1 H1A 109.5 . . ?
O4 C1 H1B 109.5 . . ?
O4 C1 H1C 109.5 . . ?
H1A C1 H1B 109.5 . . ?
H1A C1 H1C 109.5 . . ?
H1B C1 H1C 109.5 . . ?

loop_
_geom_bond_atom_site_label_1
_geom_bond_atom_site_label_2
_geom_bond_distance
_geom_bond_site_symmetry_2
_geom_bond_publ_flag
S1 O2 1.428(2) . ?
S1 O3 1.432(2) . ?
S1 C17 1.835(3) . ?
S1 C18 1.750(3) . ?
F2 C17 1.351(3) . ?
F1 C17 1.352(3) . ?
O1 C10 1.212(3) . ?
N1 C8 1.455(3) . ?
N1 C5 1.436(3) . ?
N1 C9 1.457(3) . ?
O4 C2 1.380(3) . ?
O4 C1 1.419(5) . ?
C8 H8 0.9900 . ?
C8 C9 1.498(4) . ?
C8 C10 1.504(4) . ?
C5 C4 1.376(4) . ?
C5 C6 1.385(4) . ?
C9 H9 0.9900 . ?
C9 C17 1.493(4) . ?
C10 C11 1.487(4) . ?
C18 C19 1.379(4) . ?
C18 C23 1.386(4) . ?
C4 H4 0.9400 . ?
C4 C3 1.386(4) . ?
C11 C12 1.386(4) . ?
C11 C16 1.388(4) . ?
C19 H19 0.9400 . ?
C19 C20 1.374(4) . ?
C12 H12 0.9400 . ?
C12 C13 1.381(4) . ?
C3 H3 0.9400 . ?
C3 C2 1.379(5) . ?
C23 H23 0.9400 . ?
C23 C22 1.377(4) . ?
C2 C7 1.372(5) . ?
C6 H6 0.9400 . ?
C6 C7 1.373(4) . ?
C16 H16 0.9400 . ?
C16 C15 1.378(4) . ?
C20 H20 0.9400 . ?
C20 C21 1.370(5) . ?
C21 H21 0.9400 . ?
C21 C22 1.370(5) . ?
C7 H7 0.9400 . ?
C13 H13 0.9400 . ?
C13 C14 1.382(4) . ?
C14 H14 0.9400 . ?
C14 C15 1.364(5) . ?
C22 H22 0.9400 . ?
C15 H15 0.9400 . ?
C1 H1A 0.9700 . ?
C1 H1B 0.9700 . ?
C1 H1C 0.9700 . ?
